data_7036275
loop_
_publ_author_name
'Berger, Josefine'
'Braun, Thomas'
'Herrmann, Roy'
'Braun, Beatrice'

_publ_section_title
;
 Reactivity of platinum alkyne complexes towards
 N-fluorobenzenesulfonimide: formation of platinum compounds bearing a
 \b-fluorovinyl ligand.
;
_journal_issue 45
_journal_name_full 'Dalton transactions (Cambridge, England : 2003)'
_journal_page_first 19553
_journal_page_last 19565
_journal_paper_doi 10.1039/c5dt02306h
_journal_volume 44
_journal_year 2015
_chemical_formula_moiety '2(C25 H36 N P Pt), C4 H8 O'
_chemical_formula_sum 'C54 H80 N2 O P2 Pt2'
_chemical_formula_weight 1225.32
_chemical_name_systematic
; 
 ? 
;
_space_group_IT_number 15
_symmetry_cell_setting Monoclinic'
_symmetry_space_group_name_Hall '-C 2yc'
_symmetry_space_group_name_H-M 'C 1 2/c 1'
_atom_sites_solution_hydrogens geom
_atom_sites_solution_primary direct
_atom_sites_solution_secondary difmap
_audit_creation_method SHELXL-97
_audit_update_record
;
2015-03-19 deposited with the CCDC.
2015-08-06 downloaded from the CCDC.
;
_cell_angle_alpha 90.00
_cell_angle_beta 97.409(3)
_cell_angle_gamma 90.00
_cell_formula_units_Z 4
_cell_length_a 28.877(4)
_cell_length_b 11.9293(16)
_cell_length_c 15.0065(19)
_cell_measurement_reflns_used 9898
_cell_measurement_temperature 100(2)
_cell_measurement_theta_max 28.35
_cell_measurement_theta_min 2.35
_cell_volume 5126.3(12)
_computing_cell_refinement 'Bruker SAINT'
_computing_data_collection 'Bruker APEX2'
_computing_data_reduction 'Bruker SAINT'
_computing_structure_refinement 'SHELXL-2013 (Sheldrick 2013)'
_computing_structure_solution 'SHELXS-97 (Sheldrick 2008)'
_diffrn_ambient_temperature 100(2)
_diffrn_measured_fraction_theta_full 0.997
_diffrn_measured_fraction_theta_max 0.997
_diffrn_measurement_device_type 'Bruker APEX-II CCD'
_diffrn_measurement_method '\f and \w scans'
_diffrn_radiation_monochromator graphite
_diffrn_radiation_source 'fine-focus sealed tube'
_diffrn_radiation_type MoK\a
_diffrn_radiation_wavelength 0.71073
_diffrn_reflns_av_R_equivalents 0.0333
_diffrn_reflns_av_sigmaI/netI 0.0196
_diffrn_reflns_limit_h_max 38
_diffrn_reflns_limit_h_min -38
_diffrn_reflns_limit_k_max 15
_diffrn_reflns_limit_k_min -15
_diffrn_reflns_limit_l_max 20
_diffrn_reflns_limit_l_min -20
_diffrn_reflns_number 48669
_diffrn_reflns_theta_full 28.35
_diffrn_reflns_theta_max 28.35
_diffrn_reflns_theta_min 2.35
_exptl_absorpt_coefficient_mu 5.553
_exptl_absorpt_correction_T_max 0.7457
_exptl_absorpt_correction_T_min 0.5718
_exptl_absorpt_correction_type multi-scan
_exptl_absorpt_process_details SADABS
_exptl_crystal_colour brown
_exptl_crystal_density_diffrn 1.588
_exptl_crystal_density_method 'not measured'
_exptl_crystal_description block
_exptl_crystal_F_000 2448
_exptl_crystal_size_max 0.17
_exptl_crystal_size_mid 0.16
_exptl_crystal_size_min 0.08
_refine_diff_density_max 1.613
_refine_diff_density_min -0.601
_refine_diff_density_rms 0.105
_refine_ls_extinction_method none
_refine_ls_goodness_of_fit_ref 0.901
_refine_ls_hydrogen_treatment constr
_refine_ls_matrix_type full
_refine_ls_number_parameters 404
_refine_ls_number_reflns 6381
_refine_ls_number_restraints 0
_refine_ls_restrained_S_all 0.901
_refine_ls_R_factor_all 0.0307
_refine_ls_R_factor_gt 0.0201
_refine_ls_shift/su_max 0.003
_refine_ls_shift/su_mean 0.000
_refine_ls_structure_factor_coef Fsqd
_refine_ls_weighting_details 'calc w=1/[\s^2^(Fo^2^)+(0.0266P)^2^+33.8851P] where P=(Fo^2^+2Fc^2^)/3'
_refine_ls_weighting_scheme calc
_refine_ls_wR_factor_gt 0.0462
_refine_ls_wR_factor_ref 0.0519
_reflns_number_gt 5220
_reflns_number_total 6381
_reflns_threshold_expression >2sigma(I)
_cod_data_source_file c5dt02306h1.cif
_cod_data_source_block complex10_jb_alkin
_cod_depositor_comments 'Adding full bibliography for 7036273--7036275.cif.'
_cod_original_sg_symbol_H-M C2/c
_cod_database_code 7036275

loop_
_symmetry_equiv_pos_as_xyz
'x, y, z'
'-x, y, -z+1/2'
'x+1/2, y+1/2, z'
'-x+1/2, y+1/2, -z+1/2'
'-x, -y, -z'
'x, -y, z-1/2'
'-x+1/2, -y+1/2, -z'
'x+1/2, -y+1/2, z-1/2'

loop_
_atom_site_label
_atom_site_type_symbol
_atom_site_fract_x
_atom_site_fract_y
_atom_site_fract_z
_atom_site_U_iso_or_equiv
_atom_site_adp_type
_atom_site_occupancy
_atom_site_symmetry_multiplicity
_atom_site_calc_flag
_atom_site_refinement_flags
_atom_site_disorder_assembly
_atom_site_disorder_group
C1 C 0.2745(2) 0.4215(6) 0.0068(4) 0.0203(13) Uani 0.499(4) 1 d P A 1
H1A H 0.2610 0.4093 0.0627 0.031 Uiso 0.499(4) 1 calc PR A 1
H1B H 0.3051 0.3851 0.0110 0.031 Uiso 0.499(4) 1 calc PR A 1
H1C H 0.2538 0.3895 -0.0436 0.031 Uiso 0.499(4) 1 calc PR A 1
C2 C 0.2271(2) 0.5859(6) -0.0088(4) 0.0196(13) Uani 0.499(4) 1 d P A 1
H2A H 0.2266 0.6674 -0.0170 0.029 Uiso 0.499(4) 1 calc PR A 1
H2B H 0.2158 0.5672 0.0482 0.029 Uiso 0.499(4) 1 calc PR A 1
H2C H 0.2069 0.5505 -0.0584 0.029 Uiso 0.499(4) 1 calc PR A 1
C3 C 0.2888(2) 0.5700(5) -0.0984(4) 0.0187(12) Uani 0.499(4) 1 d P A 1
H3A H 0.2834 0.6513 -0.1083 0.022 Uiso 0.499(4) 1 calc PR A 1
H3B H 0.2667 0.5289 -0.1427 0.022 Uiso 0.499(4) 1 calc PR A 1
C5 C 0.3940(2) 0.5542(6) -0.0527(4) 0.0180(12) Uani 0.499(4) 1 d P A 1
H5A H 0.4152 0.5952 -0.0881 0.022 Uiso 0.499(4) 1 calc PR A 1
H5B H 0.4077 0.4795 -0.0375 0.022 Uiso 0.499(4) 1 calc PR A 1
C6 C 0.4110(5) 0.7694(14) 0.0274(7) 0.021(2) Uani 0.499(4) 1 d P A 1
H6B H 0.4415 0.7621 0.0031 0.025 Uiso 0.499(4) 1 calc PR A 1
C7 C 0.3748(3) 0.8254(6) -0.0441(5) 0.0297(16) Uani 0.499(4) 1 d P A 1
H7B1 H 0.3448 0.8319 -0.0206 0.045 Uiso 0.499(4) 1 calc PR A 1
H7B2 H 0.3709 0.7795 -0.0988 0.045 Uiso 0.499(4) 1 calc PR A 1
H7B3 H 0.3858 0.9002 -0.0583 0.045 Uiso 0.499(4) 1 calc PR A 1
C8 C 0.4172(3) 0.8453(6) 0.1117(5) 0.0342(18) Uani 0.499(4) 1 d P A 1
H8B1 H 0.4243 0.9220 0.0941 0.051 Uiso 0.499(4) 1 calc PR A 1
H8B2 H 0.4430 0.8169 0.1545 0.051 Uiso 0.499(4) 1 calc PR A 1
H8B3 H 0.3884 0.8452 0.1397 0.051 Uiso 0.499(4) 1 calc PR A 1
C9 C 0.4437(2) 0.5692(6) 0.1238(5) 0.0187(13) Uani 0.499(4) 1 d P A 1
H9 H 0.4515 0.6231 0.1746 0.022 Uiso 0.499(4) 1 calc PR A 1
C10 C 0.4871(2) 0.5596(7) 0.0762(5) 0.0304(16) Uani 0.499(4) 1 d P A 1
H10A H 0.5133 0.5317 0.1185 0.046 Uiso 0.499(4) 1 calc PR A 1
H10B H 0.4950 0.6336 0.0539 0.046 Uiso 0.499(4) 1 calc PR A 1
H10C H 0.4810 0.5075 0.0256 0.046 Uiso 0.499(4) 1 calc PR A 1
C11 C 0.4317(2) 0.4580(7) 0.1652(5) 0.0291(16) Uani 0.499(4) 1 d P A 1
H11A H 0.4254 0.4016 0.1177 0.044 Uiso 0.499(4) 1 calc PR A 1
H11B H 0.4041 0.4675 0.1959 0.044 Uiso 0.499(4) 1 calc PR A 1
H11C H 0.4581 0.4334 0.2085 0.044 Uiso 0.499(4) 1 calc PR A 1
C13 C 0.3985(3) 0.7696(9) 0.2971(6) 0.0199(18) Uani 0.491(16) 1 d P B 1
H13 H 0.4107 0.7505 0.2433 0.024 Uiso 0.491(16) 1 calc PR B 1
C14 C 0.4273(2) 0.8221(9) 0.3664(6) 0.026(2) Uani 0.491(16) 1 d P B 1
H14 H 0.4594 0.8333 0.3617 0.031 Uiso 0.491(16) 1 calc PR B 1
C15 C 0.4089(4) 0.8575(10) 0.4413(8) 0.025(2) Uani 0.491(16) 1 d P B 1
H15 H 0.4284 0.8947 0.4880 0.030 Uiso 0.491(16) 1 calc PR B 1
C1B C 0.2520(3) 0.4529(6) 0.0250(4) 0.0224(14) Uani 0.501(4) 1 d P A 2
H1B1 H 0.2298 0.4857 0.0618 0.034 Uiso 0.501(4) 1 calc PR A 2
H1B2 H 0.2724 0.4001 0.0615 0.034 Uiso 0.501(4) 1 calc PR A 2
H1B3 H 0.2348 0.4131 -0.0261 0.034 Uiso 0.501(4) 1 calc PR A 2
C2B C 0.2537(2) 0.6219(5) -0.0597(4) 0.0178(12) Uani 0.501(4) 1 d P A 2
H2B1 H 0.2365 0.5862 -0.1128 0.027 Uiso 0.501(4) 1 calc PR A 2
H2B2 H 0.2747 0.6790 -0.0787 0.027 Uiso 0.501(4) 1 calc PR A 2
H2B3 H 0.2315 0.6572 -0.0240 0.027 Uiso 0.501(4) 1 calc PR A 2
C3B C 0.3113(2) 0.4751(5) -0.0684(4) 0.0165(12) Uani 0.501(4) 1 d P A 2
H3B1 H 0.3301 0.4196 -0.0302 0.020 Uiso 0.501(4) 1 calc PR A 2
H3B2 H 0.2905 0.4326 -0.1140 0.020 Uiso 0.501(4) 1 calc PR A 2
C5B C 0.3760(2) 0.6136(6) -0.0809(4) 0.0191(13) Uani 0.501(4) 1 d P A 2
H5B1 H 0.3673 0.6882 -0.1068 0.023 Uiso 0.501(4) 1 calc PR A 2
H5B2 H 0.4055 0.5910 -0.1032 0.023 Uiso 0.501(4) 1 calc PR A 2
C6B C 0.4195(5) 0.7655(14) 0.0556(7) 0.020(2) Uani 0.501(4) 1 d P A 2
H6 H 0.4399 0.7651 0.1147 0.024 Uiso 0.501(4) 1 calc PR A 2
C7B C 0.4529(2) 0.7806(6) -0.0172(5) 0.0267(15) Uani 0.501(4) 1 d P A 2
H7A H 0.4344 0.7942 -0.0757 0.040 Uiso 0.501(4) 1 calc PR A 2
H7B H 0.4716 0.7125 -0.0204 0.040 Uiso 0.501(4) 1 calc PR A 2
H7C H 0.4736 0.8445 -0.0013 0.040 Uiso 0.501(4) 1 calc PR A 2
C8B C 0.3886(2) 0.8649(6) 0.0572(5) 0.0298(16) Uani 0.501(4) 1 d P A 2
H8A H 0.4076 0.9311 0.0756 0.045 Uiso 0.501(4) 1 calc PR A 2
H8B H 0.3662 0.8520 0.1000 0.045 Uiso 0.501(4) 1 calc PR A 2
H8C H 0.3717 0.8772 -0.0029 0.045 Uiso 0.501(4) 1 calc PR A 2
C9B C 0.4312(2) 0.5252(6) 0.0790(5) 0.0230(14) Uani 0.501(4) 1 d P A 2
H9B H 0.4601 0.5463 0.0527 0.028 Uiso 0.501(4) 1 calc PR A 2
C10B C 0.4166(2) 0.4076(6) 0.0451(5) 0.0276(15) Uani 0.501(4) 1 d P A 2
H10D H 0.4406 0.3533 0.0690 0.041 Uiso 0.501(4) 1 calc PR A 2
H10E H 0.4132 0.4065 -0.0207 0.041 Uiso 0.501(4) 1 calc PR A 2
H10F H 0.3868 0.3877 0.0655 0.041 Uiso 0.501(4) 1 calc PR A 2
C11B C 0.4429(3) 0.5253(8) 0.1807(5) 0.0339(18) Uani 0.501(4) 1 d P A 2
H11D H 0.4144 0.5129 0.2082 0.051 Uiso 0.501(4) 1 calc PR A 2
H11E H 0.4566 0.5977 0.2004 0.051 Uiso 0.501(4) 1 calc PR A 2
H11F H 0.4653 0.4653 0.1989 0.051 Uiso 0.501(4) 1 calc PR A 2
C13B C 0.4006(2) 0.7160(11) 0.3199(6) 0.023(2) Uani 0.509(16) 1 d P B 2
H13B H 0.4134 0.6699 0.2776 0.028 Uiso 0.509(16) 1 calc PR B 2
C14B C 0.4292(2) 0.7549(10) 0.3940(5) 0.030(3) Uani 0.509(16) 1 d P B 2
H14B H 0.4617 0.7400 0.3997 0.036 Uiso 0.509(16) 1 calc PR B 2
C15B C 0.4110(4) 0.8155(11) 0.4603(7) 0.027(2) Uani 0.509(16) 1 d P B 2
H15B H 0.4308 0.8404 0.5120 0.033 Uiso 0.509(16) 1 calc PR B 2
C4 C 0.34209(13) 0.5392(3) -0.1136(2) 0.0288(8) Uani 1 1 d . . .
H4A H 0.3460 0.5768 -0.1710 0.035 Uiso 0.499(4) 1 calc PR A 1
H4B H 0.3406 0.4581 -0.1277 0.035 Uiso 0.499(4) 1 calc PR A 1
H4C H 0.3584 0.4836 -0.1475 0.035 Uiso 0.499(4) 1 calc PR A 2
H4D H 0.3215 0.5819 -0.1593 0.035 Uiso 0.499(4) 1 calc PR A 2
C12 C 0.35166(10) 0.7443(3) 0.3057(2) 0.0193(6) Uani 1 1 d . . .
C16 C 0.36273(12) 0.8397(3) 0.4497(2) 0.0238(7) Uani 1 1 d . . .
H16 H 0.3507 0.8588 0.5037 0.029 Uiso 1 1 calc R B 1
C17 C 0.33383(11) 0.7935(3) 0.3782(2) 0.0179(6) Uani 1 1 d . B .
H17 H 0.3010 0.7955 0.3786 0.021 Uiso 1 1 calc R . .
C18 C 0.32186(10) 0.6948(2) 0.23035(19) 0.0145(5) Uani 1 1 d . A .
C19 C 0.27907(10) 0.6600(2) 0.20591(19) 0.0147(5) Uani 1 1 d . . .
C20 C 0.23292(10) 0.6586(3) 0.23581(18) 0.0150(6) Uani 1 1 d . B .
C21 C 0.21449(10) 0.7538(3) 0.27310(19) 0.0174(6) Uani 1 1 d . . .
H21 H 0.2321 0.8212 0.2781 0.021 Uiso 1 1 calc R B .
C22 C 0.17101(11) 0.7515(3) 0.3028(2) 0.0237(7) Uani 1 1 d . B .
H22 H 0.1593 0.8170 0.3281 0.028 Uiso 1 1 calc R . .
C23 C 0.14446(12) 0.6541(3) 0.2958(2) 0.0300(8) Uani 1 1 d . . .
H23 H 0.1148 0.6526 0.3166 0.036 Uiso 1 1 calc R B .
C24 C 0.16171(12) 0.5590(3) 0.2582(2) 0.0288(7) Uani 1 1 d . B .
H24 H 0.1437 0.4922 0.2529 0.035 Uiso 1 1 calc R . .
C25 C 0.20515(11) 0.5613(3) 0.2281(2) 0.0204(6) Uani 1 1 d . . .
H25 H 0.2164 0.4959 0.2018 0.024 Uiso 1 1 calc R B .
N1 N 0.27977(9) 0.5407(2) -0.00748(17) 0.0192(5) Uani 1 1 d . . .
P1 P 0.38841(3) 0.62958(7) 0.04805(5) 0.01902(15) Uani 1 1 d . . .
Pt1 Pt 0.321158(3) 0.623554(9) 0.109555(6) 0.01270(4) Uani 1 1 d . A .
O100 O 0.5152(6) 1.1829(14) 0.1679(11) 0.164(6) Uiso 0.50 1 d P C -1
C100 C 0.5015(6) 1.1838(7) 0.2648(9) 0.057(3) Uiso 0.50 1 d P C -1
H99A H 0.4749 1.2348 0.2693 0.069 Uiso 0.50 1 calc PR C -1
H99B H 0.5282 1.2066 0.3092 0.069 Uiso 0.50 1 calc PR C -1
C103 C 0.5154(6) 1.0667(15) 0.1380(12) 0.108(5) Uiso 0.50 1 d P C -1
H99C H 0.4991 1.0595 0.0760 0.129 Uiso 0.50 1 calc PR C -1
H99D H 0.5478 1.0390 0.1393 0.129 Uiso 0.50 1 calc PR C -1
C101 C 0.4883(5) 1.0651(11) 0.2781(9) 0.071(3) Uiso 0.50 1 d P C -1
H99E H 0.5095 1.0319 0.3283 0.086 Uiso 0.50 1 calc PR C -1
H99F H 0.4560 1.0614 0.2935 0.086 Uiso 0.50 1 calc PR C -1
C102 C 0.4914(6) 1.0054(14) 0.1996(10) 0.095(5) Uiso 0.50 1 d P C -1
H99G H 0.4595 0.9872 0.1706 0.114 Uiso 0.50 1 calc PR C -1
H99H H 0.5079 0.9339 0.2148 0.114 Uiso 0.50 1 calc PR C -1

loop_
_atom_site_aniso_label
_atom_site_aniso_U_11
_atom_site_aniso_U_22
_atom_site_aniso_U_33
_atom_site_aniso_U_23
_atom_site_aniso_U_13
_atom_site_aniso_U_12
C1 0.021(3) 0.021(3) 0.019(3) 0.001(3) 0.003(3) 0.005(3)
C2 0.014(3) 0.022(3) 0.022(3) 0.000(2) 0.001(2) 0.000(2)
C3 0.022(3) 0.023(3) 0.010(3) -0.002(2) -0.002(2) 0.004(2)
C5 0.015(3) 0.024(3) 0.015(3) -0.005(3) 0.002(2) 0.005(3)
C6 0.033(7) 0.024(4) 0.007(6) -0.004(5) 0.007(4) -0.013(4)
C7 0.032(4) 0.022(3) 0.035(4) 0.003(3) 0.002(3) 0.002(3)
C8 0.047(5) 0.026(4) 0.030(4) -0.003(3) 0.006(3) -0.011(3)
C9 0.014(3) 0.024(3) 0.019(3) 0.001(3) 0.005(2) 0.005(2)
C10 0.018(3) 0.047(5) 0.028(4) -0.006(3) 0.010(3) 0.005(3)
C11 0.022(3) 0.033(4) 0.032(4) 0.007(3) 0.000(3) 0.007(3)
C13 0.024(3) 0.019(4) 0.017(4) 0.001(3) 0.005(3) 0.000(3)
C14 0.016(3) 0.028(5) 0.031(4) -0.007(4) -0.007(3) 0.001(3)
C15 0.029(4) 0.023(5) 0.018(5) -0.004(4) -0.010(3) -0.003(4)
C1B 0.025(4) 0.023(3) 0.019(3) -0.001(3) 0.003(3) -0.008(3)
C2B 0.018(3) 0.019(3) 0.014(3) -0.006(2) -0.006(2) 0.003(2)
C3B 0.017(3) 0.018(3) 0.014(3) -0.004(2) -0.002(2) 0.003(2)
C5B 0.014(3) 0.036(4) 0.006(2) -0.002(3) -0.001(2) -0.004(3)
C6B 0.017(4) 0.032(4) 0.011(6) -0.004(5) 0.001(4) -0.004(3)
C7B 0.019(3) 0.036(4) 0.025(3) 0.007(3) 0.001(2) -0.005(3)
C8B 0.019(3) 0.023(3) 0.048(4) 0.008(3) 0.008(3) 0.000(3)
C9B 0.017(3) 0.025(3) 0.027(4) -0.003(3) 0.005(3) 0.005(3)
C10B 0.022(3) 0.024(3) 0.040(4) 0.005(3) 0.014(3) 0.008(3)
C11B 0.037(4) 0.034(5) 0.028(4) -0.002(4) -0.005(3) 0.022(4)
C13B 0.018(3) 0.035(6) 0.017(4) -0.007(4) 0.002(3) -0.006(3)
C14B 0.015(3) 0.053(7) 0.022(4) -0.008(4) -0.002(3) -0.002(3)
C15B 0.029(4) 0.035(6) 0.016(5) -0.004(4) -0.005(3) -0.008(5)
C4 0.044(2) 0.0297(18) 0.0143(15) -0.0006(13) 0.0102(14) 0.0127(16)
C12 0.0182(14) 0.0243(15) 0.0150(14) -0.0043(12) 0.0007(11) -0.0035(12)
C16 0.0316(17) 0.0232(15) 0.0165(15) -0.0062(12) 0.0023(13) 0.0000(13)
C17 0.0187(14) 0.0190(14) 0.0156(14) -0.0003(11) 0.0010(11) 0.0016(11)
C18 0.0177(13) 0.0135(13) 0.0128(13) -0.0016(10) 0.0036(11) 0.0014(10)
C19 0.0169(13) 0.0132(13) 0.0140(13) 0.0011(10) 0.0023(10) 0.0024(10)
C20 0.0153(13) 0.0206(14) 0.0085(12) 0.0010(10) -0.0010(10) 0.0005(11)
C21 0.0187(14) 0.0201(15) 0.0135(13) -0.0014(11) 0.0025(11) 0.0003(11)
C22 0.0198(15) 0.0358(19) 0.0153(14) -0.0039(13) 0.0018(12) 0.0072(13)
C23 0.0191(15) 0.049(2) 0.0234(17) -0.0010(15) 0.0091(13) -0.0015(14)
C24 0.0235(16) 0.0339(19) 0.0302(18) 0.0003(15) 0.0082(14) -0.0070(14)
C25 0.0193(14) 0.0205(15) 0.0218(15) -0.0006(12) 0.0048(12) -0.0004(12)
N1 0.0268(13) 0.0178(12) 0.0125(12) -0.0010(10) 0.0006(10) -0.0041(10)
P1 0.0202(3) 0.0190(4) 0.0202(4) -0.0023(3) 0.0114(3) -0.0002(3)
Pt1 0.01358(5) 0.01449(6) 0.01023(5) -0.00131(4) 0.00227(3) -0.00008(4)

loop_
_atom_type_symbol
_atom_type_description
_atom_type_scat_dispersion_real
_atom_type_scat_dispersion_imag
_atom_type_scat_source
C C 0.0033 0.0016 'International Tables Vol C Tables 4.2.6.8 and 6.1.1.4'
H H 0.0000 0.0000 'International Tables Vol C Tables 4.2.6.8 and 6.1.1.4'
N N 0.0061 0.0033 'International Tables Vol C Tables 4.2.6.8 and 6.1.1.4'
P P 0.1023 0.0942 'International Tables Vol C Tables 4.2.6.8 and 6.1.1.4'
Pt Pt -1.7033 8.3905 'International Tables Vol C Tables 4.2.6.8 and 6.1.1.4'
O O 0.0106 0.0060 'International Tables Vol C Tables 4.2.6.8 and 6.1.1.4'

loop_
_geom_angle_atom_site_label_1
_geom_angle_atom_site_label_2
_geom_angle_atom_site_label_3
_geom_angle
N1 C1 H1A 109.5
N1 C1 H1B 109.5
N1 C1 H1C 109.5
N1 C2 H2A 109.5
N1 C2 H2B 109.5
N1 C2 H2C 109.5
N1 C3 C4 111.2(4)
N1 C3 H3A 109.4
C4 C3 H3A 109.4
N1 C3 H3B 109.4
C4 C3 H3B 109.4
H3A C3 H3B 108.0
C4 C5 P1 110.3(3)
C4 C5 H5A 109.6
P1 C5 H5A 109.6
C4 C5 H5B 109.6
P1 C5 H5B 109.6
H5A C5 H5B 108.1
C8 C6 C7 108.1(11)
C8 C6 P1 113.7(8)
C7 C6 P1 106.7(8)
C8 C6 H6B 109.4
C7 C6 H6B 109.4
P1 C6 H6B 109.4
C11 C9 C10 111.7(6)
C11 C9 P1 110.0(5)
C10 C9 P1 114.2(5)
C11 C9 H9 106.8
C10 C9 H9 106.8
P1 C9 H9 106.8
C14 C13 C12 121.0(6)
C14 C13 H13 119.5
C12 C13 H13 119.5
C15 C14 C13 119.7(8)
C15 C14 H14 120.2
C13 C14 H14 120.2
C14 C15 C16 120.7(8)
C14 C15 H15 119.7
C16 C15 H15 119.7
N1 C1B H1B1 109.5
N1 C1B H1B2 109.5
H1B1 C1B H1B2 109.5
N1 C1B H1B3 109.5
H1B1 C1B H1B3 109.5
H1B2 C1B H1B3 109.5
N1 C2B H2B1 109.5
N1 C2B H2B2 109.5
H2B1 C2B H2B2 109.5
N1 C2B H2B3 109.5
H2B1 C2B H2B3 109.5
H2B2 C2B H2B3 109.5
C4 C3B N1 117.1(4)
C4 C3B H3B1 108.0
N1 C3B H3B1 108.0
C4 C3B H3B2 108.0
N1 C3B H3B2 108.0
H3B1 C3B H3B2 107.3
C4 C5B P1 117.1(4)
C4 C5B H5B1 108.0
P1 C5B H5B1 108.0
C4 C5B H5B2 108.0
P1 C5B H5B2 108.0
H5B1 C5B H5B2 107.3
C8B C6B C7B 110.3(10)
C8B C6B P1 114.4(9)
C7B C6B P1 113.4(9)
C8B C6B H6 106.0
C7B C6B H6 106.0
P1 C6B H6 106.0
C6B C7B H7A 109.5
C6B C7B H7B 109.5
H7A C7B H7B 109.5
C6B C7B H7C 109.5
H7A C7B H7C 109.5
H7B C7B H7C 109.5
C6B C8B H8A 109.5
C6B C8B H8B 109.5
H8A C8B H8B 109.5
C6B C8B H8C 109.5
H8A C8B H8C 109.5
H8B C8B H8C 109.5
C11B C9B C10B 110.5(6)
C11B C9B P1 108.6(5)
C10B C9B P1 113.8(5)
C11B C9B H9B 107.9
C10B C9B H9B 107.9
P1 C9B H9B 107.9
C9B C10B H10D 109.5
C9B C10B H10E 109.5
H10D C10B H10E 109.5
C9B C10B H10F 109.5
H10D C10B H10F 109.5
H10E C10B H10F 109.5
C9B C11B H11D 109.5
C9B C11B H11E 109.5
H11D C11B H11E 109.5
C9B C11B H11F 109.5
H11D C11B H11F 109.5
H11E C11B H11F 109.5
C14B C13B C12 121.0(6)
C14B C13B H13B 119.5
C12 C13B H13B 119.5
C13B C14B C15B 120.9(7)
C13B C14B H14B 119.5
C15B C14B H14B 119.5
C14B C15B C16 119.0(8)
C14B C15B H15B 120.5
C16 C15B H15B 120.5
C5B C4 C3B 130.4(4)
C5B C4 C3 116.8(4)
C3B C4 C3 52.4(3)
C3B C4 C5 111.9(4)
C3 C4 C5 134.5(3)
C5B C4 H4A 82.0
C3B C4 H4A 144.3
C3 C4 H4A 103.6
C5 C4 H4A 103.6
C5B C4 H4B 136.2
C3B C4 H4B 63.9
C3 C4 H4B 103.6
C5 C4 H4B 103.6
H4A C4 H4B 105.3
C5B C4 H4C 104.7
C3B C4 H4C 104.7
C3 C4 H4C 138.0
C5 C4 H4C 84.3
H4A C4 H4C 75.1
C5B C4 H4D 104.7
C3B C4 H4D 104.7
C3 C4 H4D 59.1
C5 C4 H4D 138.1
H4B C4 H4D 110.4
H4C C4 H4D 105.7
C17 C12 C13 116.0(4)
C17 C12 C13B 115.9(4)
C17 C12 C18 122.5(3)
C13 C12 C18 119.7(4)
C13B C12 C18 119.4(4)
C15 C16 C17 119.1(5)
C17 C16 C15B 119.5(5)
C15 C16 H16 120.5
C17 C16 H16 120.5
C15B C16 H16 114.6
C16 C17 C12 121.8(3)
C16 C17 H17 119.1
C12 C17 H17 119.1
C19 C18 C12 142.0(3)
C19 C18 Pt1 73.30(18)
C12 C18 Pt1 144.4(2)
C18 C19 C20 141.5(3)
C18 C19 Pt1 68.99(17)
C20 C19 Pt1 149.4(2)
C21 C20 C25 117.4(3)
C21 C20 C19 121.5(3)
C25 C20 C19 121.2(3)
C22 C21 C20 121.3(3)
C22 C21 H21 119.4
C20 C21 H21 119.4
C21 C22 C23 120.4(3)
C21 C22 H22 119.8
C23 C22 H22 119.8
C24 C23 C22 119.4(3)
C24 C23 H23 120.3
C22 C23 H23 120.3
C25 C24 C23 120.2(3)
C25 C24 H24 119.9
C23 C24 H24 119.9
C24 C25 C20 121.3(3)
C24 C25 H25 119.4
C20 C25 H25 119.4
C2B N1 C1B 114.1(4)
C2B N1 C1 134.5(4)
C2B N1 C3 57.4(3)
C1B N1 C3 131.5(4)
C1 N1 C3 114.0(4)
C2B N1 C3B 109.1(4)
C1B N1 C3B 102.9(4)
C1 N1 C3B 71.3(4)
C3 N1 C3B 52.7(3)
C2B N1 C2 47.5(3)
C1B N1 C2 71.4(4)
C1 N1 C2 102.3(4)
C3 N1 C2 100.9(4)
C3B N1 C2 140.6(3)
C2B N1 Pt1 109.2(3)
C1B N1 Pt1 108.8(3)
C1 N1 Pt1 112.0(3)
C3 N1 Pt1 119.2(3)
C3B N1 Pt1 112.7(3)
C2 N1 Pt1 105.7(3)
C9B P1 C5 74.5(3)
C9B P1 C6 115.6(5)
C5 P1 C6 104.0(5)
C9B P1 C6B 106.5(5)
C5 P1 C6B 113.4(5)
C9B P1 C5B 103.1(3)
C6 P1 C5B 86.8(4)
C6B P1 C5B 100.0(4)
C5 P1 C9 98.6(3)
C6 P1 C9 98.7(5)
C6B P1 C9 86.2(4)
C5B P1 C9 124.9(3)
C9B P1 Pt1 118.5(2)
C5 P1 Pt1 120.5(2)
C6 P1 Pt1 116.2(5)
C6B P1 Pt1 116.1(5)
C5B P1 Pt1 110.42(17)
C9 P1 Pt1 115.36(18)
C18 Pt1 C19 37.71(11)
C18 Pt1 N1 147.79(11)
C19 Pt1 N1 110.11(11)
C18 Pt1 P1 116.66(8)
C19 Pt1 P1 154.26(9)
N1 Pt1 P1 95.41(7)
C103 O100 C100 107.9(13)
O100 C100 C101 102.7(11)
O100 C100 H99A 111.2
C101 C100 H99A 111.2
O100 C100 H99B 111.2
C101 C100 H99B 111.2
H99A C100 H99B 109.1
C102 C103 O100 105.4(15)
C102 C103 H99C 110.7
O100 C103 H99C 110.7
C102 C103 H99D 110.7
O100 C103 H99D 110.7
H99C C103 H99D 108.8
C102 C101 C100 109.2(11)
C102 C101 H99E 109.8
C100 C101 H99E 109.8
C102 C101 H99F 109.8
C100 C101 H99F 109.8
H99E C101 H99F 108.3
C101 C102 C103 112.1(14)
C101 C102 H99G 109.2
C103 C102 H99G 109.2
C101 C102 H99H 109.2
C103 C102 H99H 109.2
H99G C102 H99H 107.9

loop_
_geom_bond_atom_site_label_1
_geom_bond_atom_site_label_2
_geom_bond_distance
C1 N1 1.449(7)
C1 H1A 0.9800
C1 H1B 0.9800
C1 H1C 0.9800
C2 N1 1.611(6)
C2 H2A 0.9800
C2 H2B 0.9800
C2 H2C 0.9800
C3 N1 1.463(6)
C3 C4 1.628(7)
C3 H3A 0.9900
C3 H3B 0.9900
C5 C4 1.661(7)
C5 P1 1.784(6)
C5 H5A 0.9900
C5 H5B 0.9900
C6 C8 1.547(15)
C6 C7 1.549(14)
C6 P1 1.831(16)
C6 H6B 1.0000
C7 H7B1 0.9800
C7 H7B2 0.9800
C7 H7B3 0.9800
C8 H8B1 0.9800
C8 H8B2 0.9800
C8 H8B3 0.9800
C9 C11 1.523(10)
C9 C10 1.525(8)
C9 P1 1.974(7)
C9 H9 1.0000
C10 H10A 0.9800
C10 H10B 0.9800
C10 H10C 0.9800
C11 H11A 0.9800
C11 H11B 0.9800
C11 H11C 0.9800
C13 C14 1.393(10)
C13 C12 1.408(8)
C13 H13 0.9500
C14 C15 1.370(14)
C14 H14 0.9500
C15 C16 1.372(13)
C15 H15 0.9500
C1B N1 1.443(7)
C1B H1B1 0.9800
C1B H1B2 0.9800
C1B H1B3 0.9800
C2B N1 1.403(6)
C2B H2B1 0.9800
C2B H2B2 0.9800
C2B H2B3 0.9800
C3B C4 1.410(7)
C3B N1 1.580(6)
C3B H3B1 0.9900
C3B H3B2 0.9900
C5B C4 1.365(7)
C5B P1 1.932(5)
C5B H5B1 0.9900
C5B H5B2 0.9900
C6B C8B 1.486(17)
C6B C7B 1.558(16)
C6B P1 1.850(16)
C6B H6 1.0000
C7B H7A 0.9800
C7B H7B 0.9800
C7B H7C 0.9800
C8B H8A 0.9800
C8B H8B 0.9800
C8B H8C 0.9800
C9B C11B 1.519(10)
C9B C10B 1.532(10)
C9B P1 1.774(6)
C9B H9B 1.0000
C10B H10D 0.9800
C10B H10E 0.9800
C10B H10F 0.9800
C11B H11D 0.9800
C11B H11E 0.9800
C11B H11F 0.9800
C13B C14B 1.375(9)
C13B C12 1.443(8)
C13B H13B 0.9500
C14B C15B 1.386(13)
C14B H14B 0.9500
C15B C16 1.414(13)
C15B H15B 0.9500
C4 H4A 0.9900
C4 H4B 0.9900
C4 H4C 0.9900
C4 H4D 0.9900
C12 C17 1.392(4)
C12 C18 1.455(4)
C16 C17 1.386(4)
C16 H16 0.9500
C17 H17 0.9500
C18 C19 1.310(4)
C18 Pt1 2.000(3)
C19 C20 1.460(4)
C19 Pt1 2.052(3)
C20 C21 1.401(4)
C20 C25 1.407(4)
C21 C22 1.386(4)
C21 H21 0.9500
C22 C23 1.389(5)
C22 H22 0.9500
C23 C24 1.388(5)
C23 H23 0.9500
C24 C25 1.387(4)
C24 H24 0.9500
C25 H25 0.9500
N1 Pt1 2.225(2)
P1 Pt1 2.2562(7)
O100 C103 1.46(2)
O100 C100 1.55(2)
C100 C101 1.486(15)
C100 H99A 0.9900
C100 H99B 0.9900
C103 C102 1.43(2)
C103 H99C 0.9900
C103 H99D 0.9900
C101 C102 1.388(16)
C101 H99E 0.9900
C101 H99F 0.9900
C102 H99G 0.9900
C102 H99H 0.9900

loop_
_geom_torsion_atom_site_label_1
_geom_torsion_atom_site_label_2
_geom_torsion_atom_site_label_3
_geom_torsion_atom_site_label_4
_geom_torsion
C12 C13 C14 C15 -5.0(13)
C13 C14 C15 C16 1.3(14)
C12 C13B C14B C15B 4.7(15)
C13B C14B C15B C16 -1.7(15)
P1 C5B C4 C3B 4.8(8)
P1 C5B C4 C3 66.9(6)
P1 C5B C4 C5 -63.7(5)
N1 C3B C4 C5B 55.5(7)
N1 C3B C4 C3 -39.8(4)
N1 C3B C4 C5 90.3(5)
N1 C3 C4 C5B -80.5(6)
N1 C3 C4 C3B 41.2(4)
N1 C3 C4 C5 -43.2(7)
P1 C5 C4 C5B 67.1(5)
P1 C5 C4 C3B -63.0(5)
P1 C5 C4 C3 -4.9(7)
C14 C13 C12 C17 12.0(10)
C14 C13 C12 C13B -85.3(12)
C14 C13 C12 C18 176.8(6)
C14B C13B C12 C17 -11.9(11)
C14B C13B C12 C13 85.5(13)
C14B C13B C12 C18 -175.3(7)
C14 C15 C16 C17 -5.2(11)
C14 C15 C16 C15B 93(2)
C14B C15B C16 C15 -90(2)
C14B C15B C16 C17 6.2(11)
C15 C16 C17 C12 13.0(7)
C15B C16 C17 C12 -14.3(8)
C13 C12 C17 C16 -16.1(7)
C13B C12 C17 C16 16.7(7)
C18 C12 C17 C16 179.6(3)
C17 C12 C18 C19 -15.0(6)
C13 C12 C18 C19 -178.8(6)
C13B C12 C18 C19 147.4(7)
C17 C12 C18 Pt1 175.0(3)
C13 C12 C18 Pt1 11.2(8)
C13B C12 C18 Pt1 -22.7(8)
C12 C18 C19 C20 8.1(8)
Pt1 C18 C19 C20 -177.9(4)
C12 C18 C19 Pt1 -174.0(5)
C18 C19 C20 C21 43.6(6)
Pt1 C19 C20 C21 -132.6(4)
C18 C19 C20 C25 -136.5(4)
Pt1 C19 C20 C25 47.3(6)
C25 C20 C21 C22 1.2(4)
C19 C20 C21 C22 -178.9(3)
C20 C21 C22 C23 -0.3(5)
C21 C22 C23 C24 -0.4(5)
C22 C23 C24 C25 0.2(5)
C23 C24 C25 C20 0.7(5)
C21 C20 C25 C24 -1.4(5)
C19 C20 C25 C24 178.7(3)
C4 C3 N1 C2B 156.8(6)
C4 C3 N1 C1B -108.5(6)
C4 C3 N1 C1 -74.4(5)
C4 C3 N1 C3B -35.9(4)
C4 C3 N1 C2 176.7(4)
C4 C3 N1 Pt1 61.6(5)
C4 C3B N1 C2B 56.4(5)
C4 C3B N1 C1B 177.9(5)
C4 C3B N1 C1 -171.8(5)
C4 C3B N1 C3 45.1(5)
C4 C3B N1 C2 101.5(6)
C4 C3B N1 Pt1 -65.1(5)
C11B C9B P1 C5 -172.1(7)
C10B C9B P1 C5 -48.6(5)
C11B C9B P1 C6 89.5(7)
C10B C9B P1 C6 -147.0(6)
C11B C9B P1 C6B 77.6(7)
C10B C9B P1 C6B -158.9(6)
C11B C9B P1 C5B -177.7(6)
C10B C9B P1 C5B -54.2(5)
C11B C9B P1 C9 34.8(6)
C10B C9B P1 C9 158.3(9)
C11B C9B P1 Pt1 -55.5(7)
C10B C9B P1 Pt1 68.0(5)
C4 C5 P1 C9B 141.8(5)
C4 C5 P1 C6 -105.0(6)
C4 C5 P1 C6B -116.7(6)
C4 C5 P1 C5B -49.6(5)
C4 C5 P1 C9 153.7(4)
C4 C5 P1 Pt1 27.5(5)
C8 C6 P1 C9B -91.3(11)
C7 C6 P1 C9B 149.6(7)
C8 C6 P1 C5 -170.6(9)
C7 C6 P1 C5 70.3(9)
C8 C6 P1 C6B -38(3)
C7 C6 P1 C6B -158(5)
C8 C6 P1 C5B 165.8(10)
C7 C6 P1 C5B 46.6(8)
C8 C6 P1 C9 -69.4(10)
C7 C6 P1 C9 171.5(8)
C8 C6 P1 Pt1 54.5(10)
C7 C6 P1 Pt1 -64.6(8)
C8B C6B P1 C9B -163.7(7)
C7B C6B P1 C9B 68.6(7)
C8B C6B P1 C5 116.4(7)
C7B C6B P1 C5 -11.3(9)
C8B C6B P1 C6 65(4)
C7B C6B P1 C6 -63(4)
C8B C6B P1 C5B 89.4(7)
C7B C6B P1 C5B -38.3(8)
C8B C6B P1 C9 -145.8(7)
C7B C6B P1 C9 86.5(7)
C8B C6B P1 Pt1 -29.3(8)
C7B C6B P1 Pt1 -157.0(6)
C4 C5B P1 C9B 88.6(5)
C4 C5B P1 C5 77.3(7)
C4 C5B P1 C6 -155.8(7)
C4 C5B P1 C6B -161.8(7)
C4 C5B P1 C9 105.8(5)
C4 C5B P1 Pt1 -39.0(5)
C11 C9 P1 C9B -58.0(7)
C10 C9 P1 C9B 68.6(7)
C11 C9 P1 C5 -84.1(6)
C10 C9 P1 C5 42.4(6)
C11 C9 P1 C6 170.1(7)
C10 C9 P1 C6 -63.3(7)
C11 C9 P1 C6B 162.7(7)
C10 C9 P1 C6B -70.7(7)
C11 C9 P1 C5B -97.7(6)
C10 C9 P1 C5B 28.8(7)
C11 C9 P1 Pt1 45.6(6)
C10 C9 P1 Pt1 172.2(4)
C12 C18 Pt1 C19 173.6(5)
C19 C18 Pt1 N1 2.9(3)
C12 C18 Pt1 N1 176.5(3)
C19 C18 Pt1 P1 177.01(15)
C12 C18 Pt1 P1 -9.4(4)
C20 C19 Pt1 C18 177.5(5)
C18 C19 Pt1 N1 -178.38(17)
C20 C19 Pt1 N1 -0.9(5)
C18 C19 Pt1 P1 -6.2(3)
C20 C19 Pt1 P1 171.3(3)
C2B N1 Pt1 C18 75.7(4)
C1B N1 Pt1 C18 -49.3(4)
C1 N1 Pt1 C18 -84.7(4)
C3 N1 Pt1 C18 138.4(3)
C3B N1 Pt1 C18 -162.8(3)
C2 N1 Pt1 C18 26.0(4)
C2B N1 Pt1 C19 77.6(3)
C1B N1 Pt1 C19 -47.5(4)
C1 N1 Pt1 C19 -82.8(4)
C3 N1 Pt1 C19 140.3(3)
C3B N1 Pt1 C19 -160.9(3)
C2 N1 Pt1 C19 27.8(3)
C2B N1 Pt1 P1 -99.0(3)
C1B N1 Pt1 P1 135.9(4)
C1 N1 Pt1 P1 100.5(3)
C3 N1 Pt1 P1 -36.3(3)
C3B N1 Pt1 P1 22.4(3)
C2 N1 Pt1 P1 -148.8(3)
C9B P1 Pt1 C18 84.3(3)
C5 P1 Pt1 C18 172.3(3)
C6 P1 Pt1 C18 -60.6(3)
C6B P1 Pt1 C18 -44.5(4)
C5B P1 Pt1 C18 -157.3(3)
C9 P1 Pt1 C18 54.2(3)
C9B P1 Pt1 C19 88.5(4)
C5 P1 Pt1 C19 176.5(3)
C6 P1 Pt1 C19 -56.3(4)
C6B P1 Pt1 C19 -40.2(4)
C5B P1 Pt1 C19 -153.1(3)
C9 P1 Pt1 C19 58.5(3)
C9B P1 Pt1 N1 -98.9(3)
C5 P1 Pt1 N1 -10.8(3)
C6 P1 Pt1 N1 116.3(3)
C6B P1 Pt1 N1 132.4(4)
C5B P1 Pt1 N1 19.6(2)
C9 P1 Pt1 N1 -128.9(3)
C103 O100 C100 C101 -7.6(16)
C100 O100 C103 C102 14.8(18)
O100 C100 C101 C102 -2.8(17)
C100 C101 C102 C103 12.8(19)
O100 C103 C102 C101 -17(2)
